data_1000038
loop_
_publ_author_name
'Brigatti, M F'
'Davoli, P'

_publ_section_title
;
Crystal structure refinement of 1M plutonic biotites
;
_journal_coden_ASTM AMMIAY
_journal_name_full 'American Mineralogist'
_journal_page_first 305
_journal_page_last 313
_journal_volume 75
_journal_year 1990
_chemical_compound_source 'from Valle de Cervo, Vercelli, Italy'
_chemical_formula_analytical
;
(Na.021 K.908) (Al.015 Fe1.217 Mg1.386 Mn.015 Ti.25 Li.006) (Al1.258
Si2.742 O10.318) (O H)1.628 Cl0.053
;
_chemical_formula_structural 'K Fe Mg2 (Al Si3 O10) (O H)2'
_chemical_formula_sum 'Al Fe H2 K Mg2 O12 Si3'
_chemical_name_mineral Biotite
_chemical_name_systematic
;
Potassium iron dimagnesium phyllo-alumotrisilicate dihydroxide
;
_space_group_IT_number 12
_symmetry_cell_setting monoclinic
_symmetry_Int_Tables_number 12
_symmetry_space_group_name_Hall '-C 2y'
_symmetry_space_group_name_H-M 'C 1 2/m 1'
_cell_angle_alpha 90
_cell_angle_beta 100.23(2)
_cell_angle_gamma 90
_cell_formula_units_Z 2
_cell_length_a 5.345(1)
_cell_length_b 9.258(2)
_cell_length_c 10.222(2)
_cell_volume 497.8
_database_code_amcsd 0001297
_exptl_crystal_density_diffrn 2.994
_refine_ls_R_factor_all 0.021
_cod_original_formula_sum 'H2 Al Fe K Mg2 O12 Si3'
_cod_database_code 1000038

loop_
_space_group_symop_operation_xyz
x,y,z
x,-y,z
-x,-y,-z
-x,y,-z
1/2+x,1/2+y,z
1/2+x,1/2-y,z
1/2-x,1/2-y,-z
1/2-x,1/2+y,-z

loop_
_atom_site_label
_atom_site_type_symbol
_atom_site_symmetry_multiplicity
_atom_site_Wyckoff_symbol
_atom_site_fract_x
_atom_site_fract_y
_atom_site_fract_z
_atom_site_occupancy
_atom_site_attached_hydrogens
_atom_site_calc_flag
O1 O2- 4 i 0.0267(6) 0. 0.1687(3) 1. 0 d
O2 O2- 8 j 0.3195(4) 0.2361(3) 0.1681(2) 1. 0 d
O3 O2- 8 j 0.1316(3) 0.1677(2) 0.3909(2) 1. 0 d
O4 O2- 4 i 0.1291(5) 0.5 0.3947(3) 1. 0 d
Mg1 Mg2+ 4 h 0. 0.3347(1) 0.5 1. 0 d
Fe1 Fe2+ 2 c 0. 0. 0.5 1. 0 d
K1 K1+ 2 b 0. 0.5 0. 1. 0 d
Al1 Al3+ 8 j 0.0748(1) 0.1669(1) 0.2257(1) 0.25 0 d
Si1 Si4+ 8 j 0.0748(1) 0.1669(1) 0.2257(1) 0.75 0 d
H1 H1+ 4 i 0.09 0.5 0.315 1. 0 d

loop_
_atom_type_symbol
_atom_type_oxidation_number
O2- -2.000
Mg2+ 2.000
Fe2+ 2.000
K1+ 1.000
Al3+ 3.000
Si4+ 4.000
H1+ 1.000

loop_
_cod_related_entry_id
_cod_related_entry_database
_cod_related_entry_code
1 AMCSD 0001297
